data_7059905
loop_
_publ_author_name
'Abbas, Zafar'
'Singh, Prerana'
'Dasari, Srikanth'
'Sivakumar, Sri'
'Patra, Ashis K.'

_publ_section_title
;
 Luminescent EuIII and TbIII bimetallic complexes of
 N,N&#x2032;-heterocyclic bases and tolfenamic acid: structures,
 photophysical aspects and biological activity
;
_journal_issue 36
_journal_name_full 'New Journal of Chemistry'
_journal_page_first 15685
_journal_page_last 15697
_journal_paper_doi 10.1039/D0NJ03261A
_journal_volume 44
_journal_year 2020
_chemical_formula_moiety 'C114 H84 Cl12 N14 O12 Tb2'
_chemical_formula_sum 'C114 H84 Cl12 N14 O12 Tb2'
_chemical_formula_weight 2585.22
_chemical_name_common Tbdpqtfa3
_space_group_IT_number 2
_space_group_name_Hall '-P 1'
_space_group_name_H-M_alt 'P -1'
_symmetry_cell_setting triclinic
_symmetry_space_group_name_Hall '-P 1'
_symmetry_space_group_name_H-M 'P -1'
_atom_sites_solution_hydrogens geom
_atom_sites_solution_primary direct
_atom_sites_solution_secondary difmap
_audit_creation_method SHELXL-97
_audit_update_record
;
2020-06-19 deposited with the CCDC.	2020-08-18 downloaded from the CCDC.
;
_cell_angle_alpha 83.611(2)
_cell_angle_beta 80.232(2)
_cell_angle_gamma 68.241(2)
_cell_formula_units_Z 1
_cell_length_a 12.1852(11)
_cell_length_b 14.6493(12)
_cell_length_c 15.8587(13)
_cell_measurement_reflns_used 9926
_cell_measurement_temperature 100(2)
_cell_measurement_theta_max 28.23
_cell_measurement_theta_min 2.38
_cell_volume 2587.4(4)
_computing_cell_refinement 'Bruker SAINT'
_computing_data_collection 'Bruker APEX2'
_computing_data_reduction 'Bruker SAINT'
_computing_molecular_graphics 'ORTEP-3 for Windows (Farrugia, 1997)'
_computing_publication_material 'WinGX publication routines (Farrugia, 1999)'
_computing_structure_refinement 'SHELXL-2014 (Sheldrick 2014)'
_computing_structure_solution 'SHELXS-97 (Sheldrick, 2008)'
_diffrn_ambient_temperature 100(2)
_diffrn_measured_fraction_theta_full 0.999
_diffrn_measured_fraction_theta_max 0.999
_diffrn_measurement_device_type 'Bruker APEX-II CCD'
_diffrn_measurement_method '\f and \w scans'
_diffrn_radiation_monochromator graphite
_diffrn_radiation_source 'fine-focus sealed tube'
_diffrn_radiation_type MoK\a
_diffrn_radiation_wavelength 0.71073
_diffrn_reflns_av_R_equivalents 0.0570
_diffrn_reflns_av_sigmaI/netI 0.0626
_diffrn_reflns_limit_h_max 15
_diffrn_reflns_limit_h_min -15
_diffrn_reflns_limit_k_max 18
_diffrn_reflns_limit_k_min -18
_diffrn_reflns_limit_l_max 19
_diffrn_reflns_limit_l_min -19
_diffrn_reflns_number 32323
_diffrn_reflns_theta_full 26.05
_diffrn_reflns_theta_max 26.05
_diffrn_reflns_theta_min 2.38
_exptl_absorpt_coefficient_mu 1.738
_exptl_absorpt_correction_T_max 0.7226
_exptl_absorpt_correction_T_min 0.7226
_exptl_absorpt_correction_type multi-scan
_exptl_absorpt_process_details SADABS(Sheldrick,1997)
_exptl_crystal_colour Yellow
_exptl_crystal_density_diffrn 1.659
_exptl_crystal_density_method 'not measured'
_exptl_crystal_description Block
_exptl_crystal_F_000 1296
_exptl_crystal_size_max 0.20
_exptl_crystal_size_mid 0.20
_exptl_crystal_size_min 0.20
_refine_diff_density_max 3.823
_refine_diff_density_min -2.176
_refine_diff_density_rms 0.191
_refine_ls_extinction_method none
_refine_ls_goodness_of_fit_ref 1.013
_refine_ls_hydrogen_treatment mixed
_refine_ls_matrix_type full
_refine_ls_number_parameters 637
_refine_ls_number_reflns 10209
_refine_ls_number_restraints 6
_refine_ls_restrained_S_all 1.014
_refine_ls_R_factor_all 0.0804
_refine_ls_R_factor_gt 0.0622
_refine_ls_shift/su_max 0.000
_refine_ls_shift/su_mean 0.000
_refine_ls_structure_factor_coef Fsqd
_refine_ls_weighting_details 'calc w=1/[\s^2^(Fo^2^)+(0.1025P)^2^+19.6903P] where P=(Fo^2^+2Fc^2^)/3'
_refine_ls_weighting_scheme calc
_refine_ls_wR_factor_gt 0.1613
_refine_ls_wR_factor_ref 0.1834
_reflns_number_gt 8428
_reflns_number_total 10209
_reflns_threshold_expression >2sigma(I)
_cod_data_source_file d0nj03261a2.cif
_cod_data_source_block Tbdpqtfa
_cod_depositor_comments
;
The following automatic conversions were performed:

data item '_symmetry_cell_setting' value 'Triclinic' was changed to
'triclinic' in accordance with the
/home/data/users/saulius/crontab/automatic-downloads/rss-feeds/RSC/lib/dictionaries/cif_core.dic
dictionary named 'cif_core.dic' version 2.4.2 last updated on
2011-04-26.

Automatic conversion script
Id: cif_fix_values 7556 2019-12-06 15:28:31Z antanas 

 Adding full bibliography for 7059904--7059907.cif.
;
_cod_original_sg_symbol_H-M P-1
_cod_database_code 7059905

loop_
_symmetry_equiv_pos_as_xyz
'x, y, z'
'-x, -y, -z'

loop_
_atom_site_label
_atom_site_type_symbol
_atom_site_fract_x
_atom_site_fract_y
_atom_site_fract_z
_atom_site_U_iso_or_equiv
_atom_site_adp_type
_atom_site_occupancy
_atom_site_symmetry_multiplicity
_atom_site_calc_flag
_atom_site_refinement_flags
_atom_site_disorder_assembly
_atom_site_disorder_group
C1 C 0.6156(8) 0.6156(7) 0.2376(7) 0.048(2) Uani 1 1 d . . .
H1 H 0.6607 0.6098 0.2826 0.057 Uiso 1 1 calc R . .
C2 C 0.6193(9) 0.6855(8) 0.1705(8) 0.062(3) Uani 1 1 d . . .
H2 H 0.6643 0.7265 0.1701 0.075 Uiso 1 1 calc R . .
C3 C 0.5551(8) 0.6923(7) 0.1053(6) 0.055(3) Uani 1 1 d . . .
H3 H 0.5557 0.7385 0.0583 0.066 Uiso 1 1 calc R . .
C4 C 0.4894(7) 0.6320(6) 0.1076(5) 0.039(2) Uani 1 1 d . . .
C5 C 0.4218(9) 0.6347(7) 0.0399(5) 0.0558(12) Uani 1 1 d . . .
C6 C 0.3628(9) 0.6986(7) -0.0885(5) 0.0558(12) Uani 1 1 d . . .
H6 H 0.3598 0.7442 -0.1364 0.067 Uiso 1 1 calc R . .
C7 C 0.3060(9) 0.6352(7) -0.0868(5) 0.0558(12) Uani 1 1 d . . .
H7 H 0.2683 0.6362 -0.1348 0.067 Uiso 1 1 calc R . .
C8 C 0.3595(9) 0.5721(7) 0.0436(5) 0.0558(12) Uani 1 1 d . . .
C9 C 0.3569(7) 0.5044(6) 0.1184(5) 0.0359(19) Uani 1 1 d . . .
C10 C 0.2942(8) 0.4402(7) 0.1272(6) 0.048(2) Uani 1 1 d . . .
H10 H 0.2525 0.4375 0.0826 0.058 Uiso 1 1 calc R . .
C11 C 0.2932(7) 0.3815(6) 0.2002(6) 0.042(2) Uani 1 1 d . . .
H11 H 0.2502 0.3381 0.2070 0.050 Uiso 1 1 calc R . .
C12 C 0.3547(6) 0.3855(6) 0.2641(5) 0.0311(16) Uani 1 1 d . . .
H12 H 0.3516 0.3452 0.3150 0.037 Uiso 1 1 calc R . .
C13 C 0.4206(6) 0.5028(5) 0.1853(4) 0.0283(16) Uani 1 1 d . . .
C14 C 0.4904(6) 0.5652(6) 0.1786(4) 0.0301(17) Uani 1 1 d . . .
C15 C 0.6671(6) 0.2643(5) 0.3156(4) 0.0225(14) Uani 1 1 d . . .
C16 C 0.7472(6) 0.1680(5) 0.2820(4) 0.0232(14) Uani 1 1 d . . .
C17 C 0.8531(6) 0.1649(5) 0.2291(4) 0.0253(14) Uani 1 1 d . . .
H17 H 0.8752 0.2214 0.2221 0.030 Uiso 1 1 calc R . .
C18 C 0.9258(7) 0.0815(6) 0.1870(5) 0.0303(16) Uani 1 1 d . . .
H18 H 0.9989 0.0794 0.1533 0.036 Uiso 1 1 calc R . .
C19 C 0.8908(7) 0.0015(6) 0.1947(5) 0.0350(18) Uani 1 1 d . . .
H19 H 0.9377 -0.0547 0.1630 0.042 Uiso 1 1 calc R . .
C20 C 0.7885(7) 0.0017(6) 0.2477(6) 0.0386(19) Uani 1 1 d . . .
H20 H 0.7671 -0.0549 0.2526 0.046 Uiso 1 1 calc R . .
C21 C 0.7154(6) 0.0835(5) 0.2947(5) 0.0289(15) Uani 1 1 d . . .
C22 C 0.5744(7) 0.0066(5) 0.3734(6) 0.0355(18) Uani 1 1 d . . .
C23 C 0.6491(8) -0.0895(6) 0.3898(7) 0.045(2) Uani 1 1 d . . .
H23 H 0.7328 -0.1048 0.3844 0.054 Uiso 1 1 calc R . .
C24 C 0.6034(8) -0.1630(6) 0.4137(6) 0.043(2) Uani 1 1 d . . .
H24 H 0.6561 -0.2286 0.4233 0.052 Uiso 1 1 calc R . .
C25 C 0.4828(8) -0.1429(6) 0.4239(6) 0.0392(19) Uani 1 1 d . . .
H25 H 0.4515 -0.1938 0.4401 0.047 Uiso 1 1 calc R . .
C26 C 0.4083(7) -0.0472(6) 0.4100(6) 0.0359(18) Uani 1 1 d . . .
C27 C 0.4504(7) 0.0294(5) 0.3851(5) 0.0309(16) Uani 1 1 d . . .
C28 C 0.3670(7) 0.1351(6) 0.3720(6) 0.041(2) Uani 1 1 d . . .
H28A H 0.3888 0.1609 0.3145 0.061 Uiso 1 1 calc R . .
H28B H 0.3737 0.1753 0.4149 0.061 Uiso 1 1 calc R . .
H28C H 0.2847 0.1373 0.3781 0.061 Uiso 1 1 calc R . .
C29 C 0.6958(6) 0.5510(4) 0.4613(4) 0.0202(13) Uani 1 1 d . . .
C30 C 0.8153(6) 0.5591(5) 0.4316(4) 0.0228(14) Uani 1 1 d . . .
C31 C 0.8487(6) 0.6191(5) 0.4771(5) 0.0257(14) Uani 1 1 d . . .
H31 H 0.7955 0.6516 0.5247 0.031 Uiso 1 1 calc R . .
C32 C 0.9559(7) 0.6323(6) 0.4549(6) 0.0374(18) Uani 1 1 d . . .
H32 H 0.9754 0.6751 0.4855 0.045 Uiso 1 1 calc R . .
C33 C 1.0352(7) 0.5826(6) 0.3873(6) 0.0378(18) Uani 1 1 d . . .
H33 H 1.1100 0.5906 0.3715 0.045 Uiso 1 1 calc R . .
C34 C 1.0051(7) 0.5211(6) 0.3429(5) 0.0350(17) Uani 1 1 d . . .
H34 H 1.0609 0.4865 0.2972 0.042 Uiso 1 1 calc R . .
C35 C 0.8961(6) 0.5085(5) 0.3629(5) 0.0267(15) Uani 1 1 d . . .
C36 C 0.9657(8) 0.3709(6) 0.2653(6) 0.0392(19) Uani 1 1 d . . .
C37 C 1.0255(7) 0.2805(6) 0.3071(6) 0.0403(19) Uani 1 1 d . . .
H37 H 1.0092 0.2731 0.3677 0.048 Uiso 1 1 calc R . .
C38 C 1.1070(8) 0.2026(7) 0.2626(7) 0.054(2) Uani 1 1 d . . .
H38 H 1.1425 0.1410 0.2918 0.064 Uiso 1 1 calc R . .
C39 C 1.1377(10) 0.2145(9) 0.1731(7) 0.058(3) Uani 1 1 d . . .
H39 H 1.1959 0.1632 0.1404 0.070 Uiso 1 1 calc R . .
C40 C 1.0773(8) 0.3058(7) 0.1364(6) 0.045(2) Uani 1 1 d . . .
C41 C 0.9920(8) 0.3861(7) 0.1793(6) 0.043(2) Uani 1 1 d . . .
C42 C 0.9317(10) 0.4832(8) 0.1356(7) 0.060(3) Uani 1 1 d . . .
H42A H 0.8814 0.4756 0.0968 0.090 Uiso 1 1 calc R . .
H42B H 0.9920 0.5074 0.1027 0.090 Uiso 1 1 calc R . .
H42C H 0.8822 0.5303 0.1785 0.090 Uiso 1 1 calc R . .
C43 C 0.6682(6) 0.3450(5) 0.5605(5) 0.0291(16) Uani 1 1 d . . .
C44 C 0.7829(6) 0.2620(5) 0.5638(4) 0.0219(14) Uani 1 1 d . . .
C45 C 0.8439(7) 0.2148(5) 0.4892(4) 0.0268(15) Uani 1 1 d . . .
H45 H 0.8110 0.2370 0.4372 0.032 Uiso 1 1 calc R . .
C46 C 0.9499(7) 0.1373(5) 0.4886(5) 0.0289(15) Uani 1 1 d . . .
H46 H 0.9901 0.1067 0.4366 0.035 Uiso 1 1 calc R . .
C47 C 0.9986(7) 0.1036(5) 0.5638(5) 0.0307(16) Uani 1 1 d . . .
H47 H 1.0718 0.0493 0.5637 0.037 Uiso 1 1 calc R . .
C48 C 0.9408(6) 0.1489(5) 0.6390(5) 0.0313(16) Uani 1 1 d . . .
H48 H 0.9747 0.1252 0.6905 0.038 Uiso 1 1 calc R . .
C49 C 0.8325(6) 0.2294(5) 0.6405(4) 0.0255(15) Uani 1 1 d . . .
C50 C 0.8149(11) 0.2348(10) 0.7962(8) 0.084(2) Uani 1 1 d D . .
C51 C 0.8820(10) 0.2799(9) 0.8310(6) 0.084(2) Uani 1 1 d D . .
H51 H 0.9042 0.3315 0.8007 0.101 Uiso 1 1 calc R . .
C52 C 0.9142(11) 0.2420(9) 0.9153(6) 0.084(2) Uani 1 1 d D . .
H52 H 0.9563 0.2697 0.9436 0.101 Uiso 1 1 calc R . .
C53 C 0.8822(10) 0.1655(9) 0.9528(8) 0.084(2) Uani 1 1 d D . .
H53 H 0.9047 0.1413 1.0078 0.101 Uiso 1 1 calc R . .
C54 C 0.8205(10) 0.1201(9) 0.9186(7) 0.084(2) Uani 1 1 d D . .
C55 C 0.7824(12) 0.1558(11) 0.8381(7) 0.084(2) Uani 1 1 d D . .
C56 C 0.7178(12) 0.1107(10) 0.8026(9) 0.083(4) Uani 1 1 d . . .
H56A H 0.6748 0.1555 0.7586 0.124 Uiso 1 1 calc R . .
H56B H 0.6605 0.0955 0.8479 0.124 Uiso 1 1 calc R . .
H56C H 0.7731 0.0497 0.7769 0.124 Uiso 1 1 calc R . .
C57 C 0.5563(19) 0.9937(19) 0.110(2) 0.208(17) Uani 1 1 d . . .
H57 H 0.5050 0.9993 0.0648 0.250 Uiso 1 1 calc R . .
Cl1 Cl 0.2560(2) -0.02422(17) 0.4244(2) 0.0574(7) Uani 1 1 d . . .
Cl2 Cl 1.1185(3) 0.3214(3) 0.02489(17) 0.0779(9) Uani 1 1 d . . .
Cl3 Cl 0.7983(5) 0.0300(4) 0.9774(3) 0.195(4) Uani 1 1 d . . .
Cl4 Cl 0.6567(16) 0.9079(8) 0.0704(10) 0.377(10) Uani 1 1 d . . .
Cl5 Cl 0.465(2) 0.9782(16) 0.1828(13) 0.547(18) Uani 1 1 d . . .
Cl6 Cl 0.5304(12) 1.1115(10) 0.1038(10) 0.326(7) Uani 1 1 d . . .
N1 N 0.5535(6) 0.5568(5) 0.2429(4) 0.0322(14) Uani 1 1 d . . .
N2 N 0.4187(5) 0.4436(4) 0.2576(4) 0.0260(13) Uani 1 1 d . . .
N3 N 0.4221(7) 0.7010(6) -0.0276(4) 0.0558(12) Uani 1 1 d . . .
N4 N 0.2998(7) 0.5701(6) -0.0204(4) 0.0558(12) Uani 1 1 d . . .
N5 N 0.6151(6) 0.0839(5) 0.3492(5) 0.0377(16) Uani 1 1 d . . .
H5 H 0.5706 0.1405 0.3717 0.045 Uiso 1 1 calc R . .
N6 N 0.8726(6) 0.4464(5) 0.3153(4) 0.0306(14) Uani 1 1 d . . .
H6A H 0.7979 0.4528 0.3154 0.037 Uiso 1 1 calc R . .
N7 N 0.7786(6) 0.2741(5) 0.7161(4) 0.0382(16) Uani 1 1 d . . .
H7A H 0.7181 0.3304 0.7144 0.046 Uiso 1 1 calc R . .
O1 O 0.6996(4) 0.3382(3) 0.3012(3) 0.0220(10) Uani 1 1 d . . .
O2 O 0.5655(4) 0.2745(3) 0.3576(3) 0.0284(11) Uani 1 1 d . . .
O3 O 0.6529(4) 0.5161(4) 0.4105(4) 0.0310(12) Uani 1 1 d . . .
O4 O 0.6411(4) 0.5804(4) 0.5332(3) 0.0265(10) Uani 1 1 d . . .
O5 O 0.6152(5) 0.3563(5) 0.4966(4) 0.0479(17) Uani 1 1 d . . .
O6 O 0.6279(5) 0.4021(4) 0.6208(4) 0.0393(14) Uani 1 1 d . . .
Tb1 Tb 0.52446(3) 0.44524(2) 0.382798(19) 0.01965(12) Uani 1 1 d . . .

loop_
_atom_site_aniso_label
_atom_site_aniso_U_11
_atom_site_aniso_U_22
_atom_site_aniso_U_33
_atom_site_aniso_U_23
_atom_site_aniso_U_13
_atom_site_aniso_U_12
C1 0.035(5) 0.046(5) 0.063(6) 0.027(4) -0.016(4) -0.020(4)
C2 0.047(6) 0.051(6) 0.088(8) 0.044(6) -0.020(5) -0.025(5)
C3 0.035(5) 0.052(6) 0.057(6) 0.035(5) -0.002(4) -0.004(4)
C4 0.021(4) 0.046(5) 0.031(4) 0.006(3) 0.003(3) 0.004(3)
C5 0.058(2) 0.050(2) 0.0217(15) -0.0073(15) -0.0071(15) 0.0271(17)
C6 0.058(2) 0.050(2) 0.0217(15) -0.0073(15) -0.0071(15) 0.0271(17)
C7 0.058(2) 0.050(2) 0.0217(15) -0.0073(15) -0.0071(15) 0.0271(17)
C8 0.058(2) 0.050(2) 0.0217(15) -0.0073(15) -0.0071(15) 0.0271(17)
C9 0.032(4) 0.036(4) 0.025(4) -0.010(3) -0.012(3) 0.011(3)
C10 0.037(5) 0.045(5) 0.052(5) -0.023(4) -0.024(4) 0.010(4)
C11 0.033(4) 0.040(5) 0.054(5) -0.019(4) -0.016(4) -0.006(4)
C12 0.022(3) 0.040(4) 0.030(4) -0.012(3) -0.001(3) -0.009(3)
C13 0.026(4) 0.028(4) 0.020(3) -0.006(3) -0.005(3) 0.004(3)
C14 0.021(3) 0.032(4) 0.021(3) 0.003(3) 0.004(3) 0.005(3)
C15 0.022(3) 0.024(3) 0.022(3) -0.002(3) -0.004(3) -0.008(3)
C16 0.022(3) 0.023(3) 0.021(3) -0.001(3) -0.007(3) -0.002(3)
C17 0.021(3) 0.026(4) 0.026(3) 0.003(3) -0.007(3) -0.004(3)
C18 0.024(4) 0.034(4) 0.026(4) -0.004(3) -0.001(3) -0.003(3)
C19 0.025(4) 0.032(4) 0.038(4) -0.008(3) -0.002(3) 0.003(3)
C20 0.037(4) 0.025(4) 0.050(5) -0.012(3) -0.007(4) -0.003(3)
C21 0.022(3) 0.026(4) 0.036(4) -0.005(3) -0.002(3) -0.005(3)
C22 0.031(4) 0.020(4) 0.050(5) -0.003(3) -0.001(4) -0.005(3)
C23 0.028(4) 0.022(4) 0.078(7) -0.004(4) -0.002(4) -0.004(3)
C24 0.039(5) 0.020(4) 0.067(6) 0.001(4) -0.010(4) -0.006(3)
C25 0.044(5) 0.027(4) 0.047(5) -0.003(3) 0.000(4) -0.016(4)
C26 0.027(4) 0.029(4) 0.049(5) -0.005(3) 0.002(3) -0.010(3)
C27 0.025(4) 0.026(4) 0.040(4) -0.004(3) -0.002(3) -0.007(3)
C28 0.029(4) 0.025(4) 0.064(6) 0.005(4) -0.002(4) -0.009(3)
C29 0.021(3) 0.011(3) 0.028(3) 0.006(2) -0.007(3) -0.005(2)
C30 0.018(3) 0.019(3) 0.028(3) -0.001(3) -0.004(3) -0.003(3)
C31 0.021(3) 0.022(3) 0.034(4) -0.005(3) -0.004(3) -0.005(3)
C32 0.036(4) 0.032(4) 0.051(5) -0.013(4) -0.006(4) -0.018(4)
C33 0.031(4) 0.036(4) 0.052(5) -0.010(4) -0.003(4) -0.017(4)
C34 0.028(4) 0.035(4) 0.040(4) -0.014(3) 0.006(3) -0.010(3)
C35 0.026(4) 0.023(3) 0.031(4) 0.001(3) -0.007(3) -0.008(3)
C36 0.039(4) 0.045(5) 0.042(5) -0.013(4) -0.006(4) -0.021(4)
C37 0.033(4) 0.041(5) 0.042(5) -0.002(4) 0.000(4) -0.009(4)
C38 0.037(5) 0.043(5) 0.081(7) -0.003(5) -0.009(5) -0.014(4)
C39 0.069(7) 0.071(7) 0.056(6) -0.015(5) -0.010(5) -0.047(6)
C40 0.032(4) 0.052(6) 0.054(5) -0.021(4) -0.006(4) -0.015(4)
C41 0.040(5) 0.051(5) 0.039(5) -0.015(4) -0.011(4) -0.014(4)
C42 0.062(7) 0.057(6) 0.051(6) 0.003(5) -0.026(5) -0.004(5)
C43 0.024(4) 0.026(4) 0.036(4) 0.012(3) -0.005(3) -0.011(3)
C44 0.020(3) 0.017(3) 0.031(4) 0.006(3) -0.008(3) -0.009(3)
C45 0.032(4) 0.033(4) 0.020(3) 0.000(3) -0.004(3) -0.016(3)
C46 0.028(4) 0.030(4) 0.024(3) -0.005(3) 0.000(3) -0.006(3)
C47 0.028(4) 0.023(4) 0.036(4) 0.000(3) -0.006(3) -0.004(3)
C48 0.025(4) 0.026(4) 0.033(4) 0.002(3) -0.009(3) 0.003(3)
C49 0.027(4) 0.020(3) 0.025(3) -0.002(3) -0.006(3) -0.003(3)
C50 0.068(3) 0.089(4) 0.049(3) -0.026(2) -0.008(2) 0.033(3)
C51 0.068(3) 0.089(4) 0.049(3) -0.026(2) -0.008(2) 0.033(3)
C52 0.068(3) 0.089(4) 0.049(3) -0.026(2) -0.008(2) 0.033(3)
C53 0.068(3) 0.089(4) 0.049(3) -0.026(2) -0.008(2) 0.033(3)
C54 0.068(3) 0.089(4) 0.049(3) -0.026(2) -0.008(2) 0.033(3)
C55 0.068(3) 0.089(4) 0.049(3) -0.026(2) -0.008(2) 0.033(3)
C56 0.065(8) 0.085(9) 0.077(9) 0.013(7) 0.019(7) -0.022(7)
C57 0.097(14) 0.124(19) 0.32(4) 0.11(2) 0.055(19) -0.010(13)
Cl1 0.0300(10) 0.0378(12) 0.103(2) -0.0063(12) 0.0066(12) -0.0171(9)
Cl2 0.080(2) 0.105(2) 0.0414(14) -0.0289(15) -0.0051(13) -0.0194(18)
Cl3 0.177(5) 0.162(5) 0.073(2) 0.058(3) 0.064(3) 0.087(4)
Cl4 0.49(2) 0.133(8) 0.380(19) 0.019(9) 0.078(17) -0.033(11)
Cl5 0.67(4) 0.44(3) 0.38(3) -0.06(2) 0.21(3) -0.13(3)
Cl6 0.269(13) 0.232(12) 0.365(18) 0.008(11) -0.066(12) 0.042(10)
N1 0.027(3) 0.031(3) 0.035(3) 0.009(3) -0.011(3) -0.006(3)
N2 0.025(3) 0.030(3) 0.021(3) -0.004(2) -0.007(2) -0.007(3)
N3 0.058(2) 0.050(2) 0.0217(15) -0.0073(15) -0.0071(15) 0.0271(17)
N4 0.058(2) 0.050(2) 0.0217(15) -0.0073(15) -0.0071(15) 0.0271(17)
N5 0.023(3) 0.018(3) 0.067(5) -0.009(3) 0.009(3) -0.006(3)
N6 0.026(3) 0.036(4) 0.031(3) -0.011(3) -0.002(3) -0.011(3)
N7 0.030(3) 0.034(4) 0.033(3) -0.007(3) -0.008(3) 0.012(3)
O1 0.021(2) 0.021(2) 0.023(2) -0.0046(18) -0.0023(19) -0.0072(19)
O2 0.018(2) 0.017(2) 0.046(3) -0.006(2) 0.002(2) -0.0030(19)
O3 0.022(2) 0.026(3) 0.045(3) -0.012(2) -0.007(2) -0.005(2)
O4 0.022(2) 0.027(3) 0.027(3) -0.001(2) -0.005(2) -0.005(2)
O5 0.026(3) 0.068(4) 0.041(3) 0.031(3) -0.017(3) -0.010(3)
O6 0.032(3) 0.015(3) 0.060(4) 0.001(2) -0.014(3) 0.006(2)
Tb1 0.01886(18) 0.01620(18) 0.02125(18) 0.00074(11) -0.00634(12) -0.00222(12)

loop_
_atom_type_symbol
_atom_type_description
_atom_type_scat_dispersion_real
_atom_type_scat_dispersion_imag
_atom_type_scat_source
C C 0.0033 0.0016 'International Tables Vol C Tables 4.2.6.8 and 6.1.1.4'
H H 0.0000 0.0000 'International Tables Vol C Tables 4.2.6.8 and 6.1.1.4'
Cl Cl 0.1484 0.1585 'International Tables Vol C Tables 4.2.6.8 and 6.1.1.4'
N N 0.0061 0.0033 'International Tables Vol C Tables 4.2.6.8 and 6.1.1.4'
O O 0.0106 0.0060 'International Tables Vol C Tables 4.2.6.8 and 6.1.1.4'
Tb Tb -0.1723 4.1537 'International Tables Vol C Tables 4.2.6.8 and 6.1.1.4'

loop_
_geom_angle_atom_site_label_1
_geom_angle_atom_site_label_2
_geom_angle_atom_site_label_3
_geom_angle
_geom_angle_site_symmetry_1
_geom_angle_site_symmetry_3
_geom_angle_publ_flag
N1 C1 C2 124.7(9) . . ?
N1 C1 H1 117.6 . . ?
C2 C1 H1 117.6 . . ?
C3 C2 C1 117.1(9) . . ?
C3 C2 H2 121.4 . . ?
C1 C2 H2 121.4 . . ?
C2 C3 C4 120.3(8) . . ?
C2 C3 H3 119.8 . . ?
C4 C3 H3 119.8 . . ?
C3 C4 C14 118.0(8) . . ?
C3 C4 C5 122.7(8) . . ?
C14 C4 C5 119.3(9) . . ?
N3 C5 C8 121.3(9) . . ?
N3 C5 C4 117.6(11) . . ?
C8 C5 C4 121.1(8) . . ?
N3 C6 C7 123.5(10) . . ?
N3 C6 H6 118.2 . . ?
C7 C6 H6 118.2 . . ?
C6 C7 N4 123.5(9) . . ?
C6 C7 H7 118.3 . . ?
N4 C7 H7 118.3 . . ?
N4 C8 C5 122.4(9) . . ?
N4 C8 C9 117.6(11) . . ?
C5 C8 C9 120.0(8) . . ?
C10 C9 C13 117.7(8) . . ?
C10 C9 C8 123.1(8) . . ?
C13 C9 C8 119.1(9) . . ?
C11 C10 C9 119.6(8) . . ?
C11 C10 H10 120.2 . . ?
C9 C10 H10 120.2 . . ?
C10 C11 C12 119.6(9) . . ?
C10 C11 H11 120.2 . . ?
C12 C11 H11 120.2 . . ?
N2 C12 C11 122.9(8) . . ?
N2 C12 H12 118.5 . . ?
C11 C12 H12 118.5 . . ?
N2 C13 C9 121.8(8) . . ?
N2 C13 C14 117.9(6) . . ?
C9 C13 C14 120.3(7) . . ?
N1 C14 C4 122.6(8) . . ?
N1 C14 C13 117.3(6) . . ?
C4 C14 C13 120.1(7) . . ?
O2 C15 O1 119.3(6) . . ?
O2 C15 C16 120.9(6) . . ?
O1 C15 C16 119.8(6) . . ?
C17 C16 C21 119.7(6) . . ?
C17 C16 C15 117.5(6) . . ?
C21 C16 C15 122.5(6) . . ?
C18 C17 C16 121.3(7) . . ?
C18 C17 H17 119.4 . . ?
C16 C17 H17 119.4 . . ?
C19 C18 C17 119.0(7) . . ?
C19 C18 H18 120.5 . . ?
C17 C18 H18 120.5 . . ?
C18 C19 C20 120.9(7) . . ?
C18 C19 H19 119.5 . . ?
C20 C19 H19 119.5 . . ?
C19 C20 C21 121.6(8) . . ?
C19 C20 H20 119.2 . . ?
C21 C20 H20 119.2 . . ?
N5 C21 C20 122.3(7) . . ?
N5 C21 C16 120.5(6) . . ?
C20 C21 C16 117.2(7) . . ?
C23 C22 N5 123.5(7) . . ?
C23 C22 C27 119.2(7) . . ?
N5 C22 C27 117.2(7) . . ?
C24 C23 C22 120.8(8) . . ?
C24 C23 H23 119.6 . . ?
C22 C23 H23 119.6 . . ?
C25 C24 C23 121.0(8) . . ?
C25 C24 H24 119.5 . . ?
C23 C24 H24 119.5 . . ?
C24 C25 C26 118.3(8) . . ?
C24 C25 H25 120.8 . . ?
C26 C25 H25 120.8 . . ?
C25 C26 C27 122.8(7) . . ?
C25 C26 Cl1 117.1(6) . . ?
C27 C26 Cl1 120.1(6) . . ?
C26 C27 C22 117.8(7) . . ?
C26 C27 C28 122.2(7) . . ?
C22 C27 C28 120.0(7) . . ?
C27 C28 H28A 109.5 . . ?
C27 C28 H28B 109.5 . . ?
H28A C28 H28B 109.5 . . ?
C27 C28 H28C 109.5 . . ?
H28A C28 H28C 109.5 . . ?
H28B C28 H28C 109.5 . . ?
O4 C29 O3 122.7(6) . . ?
O4 C29 C30 119.6(6) . . ?
O3 C29 C30 117.7(6) . . ?
C31 C30 C35 118.8(6) . . ?
C31 C30 C29 117.2(6) . . ?
C35 C30 C29 124.0(6) . . ?
C32 C31 C30 122.0(7) . . ?
C32 C31 H31 119.0 . . ?
C30 C31 H31 119.0 . . ?
C31 C32 C33 119.2(7) . . ?
C31 C32 H32 120.4 . . ?
C33 C32 H32 120.4 . . ?
C32 C33 C34 119.7(7) . . ?
C32 C33 H33 120.1 . . ?
C34 C33 H33 120.1 . . ?
C33 C34 C35 122.1(7) . . ?
C33 C34 H34 119.0 . . ?
C35 C34 H34 119.0 . . ?
N6 C35 C34 118.6(7) . . ?
N6 C35 C30 123.2(7) . . ?
C34 C35 C30 118.2(7) . . ?
C41 C36 C37 120.7(8) . . ?
C41 C36 N6 120.7(8) . . ?
C37 C36 N6 118.5(8) . . ?
C38 C37 C36 121.7(9) . . ?
C38 C37 H37 119.2 . . ?
C36 C37 H37 119.2 . . ?
C37 C38 C39 119.7(10) . . ?
C37 C38 H38 120.1 . . ?
C39 C38 H38 120.1 . . ?
C40 C39 C38 115.4(10) . . ?
C40 C39 H39 122.3 . . ?
C38 C39 H39 122.3 . . ?
C39 C40 C41 126.4(10) . . ?
C39 C40 Cl2 115.3(7) . . ?
C41 C40 Cl2 118.2(8) . . ?
C36 C41 C40 115.8(9) . . ?
C36 C41 C42 120.7(8) . . ?
C40 C41 C42 123.5(9) . . ?
C41 C42 H42A 109.5 . . ?
C41 C42 H42B 109.5 . . ?
H42A C42 H42B 109.5 . . ?
C41 C42 H42C 109.5 . . ?
H42A C42 H42C 109.5 . . ?
H42B C42 H42C 109.5 . . ?
O6 C43 O5 122.3(7) . . ?
O6 C43 C44 119.1(7) . . ?
O5 C43 C44 118.6(7) . . ?
C45 C44 C49 118.9(6) . . ?
C45 C44 C43 119.4(6) . . ?
C49 C44 C43 121.8(7) . . ?
C46 C45 C44 121.8(6) . . ?
C46 C45 H45 119.1 . . ?
C44 C45 H45 119.1 . . ?
C45 C46 C47 119.9(7) . . ?
C45 C46 H46 120.1 . . ?
C47 C46 H46 120.1 . . ?
C48 C47 C46 120.0(7) . . ?
C48 C47 H47 120.0 . . ?
C46 C47 H47 120.0 . . ?
C47 C48 C49 120.9(7) . . ?
C47 C48 H48 119.5 . . ?
C49 C48 H48 119.5 . . ?
N7 C49 C48 119.4(6) . . ?
N7 C49 C44 122.0(6) . . ?
C48 C49 C44 118.5(6) . . ?
N7 C50 C55 119.6(12) . . ?
N7 C50 C51 116.4(12) . . ?
C55 C50 C51 124.0(12) . . ?
C50 C51 C52 116.0(13) . . ?
C50 C51 H51 122.0 . . ?
C52 C51 H51 122.0 . . ?
C53 C52 C51 118.0(14) . . ?
C53 C52 H52 121.0 . . ?
C51 C52 H52 121.0 . . ?
C52 C53 C54 126.2(12) . . ?
C52 C53 H53 116.9 . . ?
C54 C53 H53 116.9 . . ?
C53 C54 C55 118.6(14) . . ?
C53 C54 Cl3 114.8(9) . . ?
C55 C54 Cl3 126.6(13) . . ?
C56 C55 C54 119.3(16) . . ?
C56 C55 C50 123.7(11) . . ?
C54 C55 C50 117.0(15) . . ?
C55 C56 H56A 109.5 . . ?
C55 C56 H56B 109.5 . . ?
H56A C56 H56B 109.5 . . ?
C55 C56 H56C 109.5 . . ?
H56A C56 H56C 109.5 . . ?
H56B C56 H56C 109.5 . . ?
Cl4 C57 Cl5 120.8(18) . . ?
Cl4 C57 Cl6 132.9(15) . . ?
Cl5 C57 Cl6 105(2) . . ?
Cl4 C57 H57 93.3 . . ?
Cl5 C57 H57 93.3 . . ?
Cl6 C57 H57 93.3 . . ?
C1 N1 C14 117.3(7) . . ?
C1 N1 Tb1 122.8(6) . . ?
C14 N1 Tb1 119.3(5) . . ?
C12 N2 C13 118.2(6) . . ?
C12 N2 Tb1 119.2(5) . . ?
C13 N2 Tb1 122.6(5) . . ?
C6 N3 C5 115.4(11) . . ?
C8 N4 C7 113.9(10) . . ?
C21 N5 C22 128.4(6) . . ?
C21 N5 H5 115.8 . . ?
C22 N5 H5 115.8 . . ?
C35 N6 C36 122.8(6) . . ?
C35 N6 H6A 118.6 . . ?
C36 N6 H6A 118.6 . . ?
C49 N7 C50 123.5(7) . . ?
C49 N7 H7A 118.2 . . ?
C50 N7 H7A 118.2 . . ?
C15 O1 Tb1 94.1(4) . . ?
C15 O2 Tb1 92.5(4) . . ?
C29 O3 Tb1 151.9(5) . . ?
C29 O4 Tb1 131.5(4) . 2_666 ?
C43 O5 Tb1 153.9(6) . . ?
C43 O6 Tb1 125.4(5) . 2_666 ?
O3 Tb1 O5 72.9(2) . . ?
O3 Tb1 O6 90.84(19) . 2_666 ?
O5 Tb1 O6 129.4(2) . 2_666 ?
O3 Tb1 O4 132.11(18) . 2_666 ?
O5 Tb1 O4 80.94(18) . 2_666 ?
O6 Tb1 O4 75.67(19) 2_666 2_666 ?
O3 Tb1 O1 83.25(16) . . ?
O5 Tb1 O1 82.9(2) . . ?
O6 Tb1 O1 143.70(19) 2_666 . ?
O4 Tb1 O1 132.79(16) 2_666 . ?
O3 Tb1 O2 128.77(17) . . ?
O5 Tb1 O2 74.8(2) . . ?
O6 Tb1 O2 140.17(19) 2_666 . ?
O4 Tb1 O2 78.95(16) 2_666 . ?
O1 Tb1 O2 54.01(16) . . ?
O3 Tb1 N2 137.0(2) . . ?
O5 Tb1 N2 146.0(2) . . ?
O6 Tb1 N2 74.9(2) 2_666 . ?
O4 Tb1 N2 84.01(18) 2_666 . ?
O1 Tb1 N2 85.30(17) . . ?
O2 Tb1 N2 72.39(18) . . ?
O3 Tb1 N1 74.6(2) . . ?
O5 Tb1 N1 143.4(2) . . ?
O6 Tb1 N1 66.8(2) 2_666 . ?
O4 Tb1 N1 134.50(17) 2_666 . ?
O1 Tb1 N1 77.10(18) . . ?
O2 Tb1 N1 114.88(19) . . ?
N2 Tb1 N1 62.5(2) . . ?

loop_
_geom_bond_atom_site_label_1
_geom_bond_atom_site_label_2
_geom_bond_distance
_geom_bond_site_symmetry_2
_geom_bond_publ_flag
C1 N1 1.329(11) . ?
C1 C2 1.400(12) . ?
C1 H1 0.9500 . ?
C2 C3 1.373(15) . ?
C2 H2 0.9500 . ?
C3 C4 1.391(14) . ?
C3 H3 0.9500 . ?
C4 C14 1.405(10) . ?
C4 C5 1.450(13) . ?
C5 N3 1.363(12) . ?
C5 C8 1.382(16) . ?
C6 N3 1.311(12) . ?
C6 C7 1.344(16) . ?
C6 H6 0.9500 . ?
C7 N4 1.353(12) . ?
C7 H7 0.9500 . ?
C8 N4 1.352(12) . ?
C8 C9 1.463(12) . ?
C9 C10 1.398(14) . ?
C9 C13 1.410(10) . ?
C10 C11 1.365(14) . ?
C10 H10 0.9500 . ?
C11 C12 1.377(11) . ?
C11 H11 0.9500 . ?
C12 N2 1.338(10) . ?
C12 H12 0.9500 . ?
C13 N2 1.361(9) . ?
C13 C14 1.446(11) . ?
C14 N1 1.348(10) . ?
C15 O2 1.267(8) . ?
C15 O1 1.270(8) . ?
C15 C16 1.481(9) . ?
C16 C17 1.403(10) . ?
C16 C21 1.413(10) . ?
C17 C18 1.378(10) . ?
C17 H17 0.9500 . ?
C18 C19 1.375(11) . ?
C18 H18 0.9500 . ?
C19 C20 1.379(12) . ?
C19 H19 0.9500 . ?
C20 C21 1.402(10) . ?
C20 H20 0.9500 . ?
C21 N5 1.371(10) . ?
C22 C23 1.388(11) . ?
C22 N5 1.389(10) . ?
C22 C27 1.406(11) . ?
C23 C24 1.377(12) . ?
C23 H23 0.9500 . ?
C24 C25 1.371(12) . ?
C24 H24 0.9500 . ?
C25 C26 1.376(11) . ?
C25 H25 0.9500 . ?
C26 C27 1.392(11) . ?
C26 Cl1 1.738(8) . ?
C27 C28 1.518(10) . ?
C28 H28A 0.9800 . ?
C28 H28B 0.9800 . ?
C28 H28C 0.9800 . ?
C29 O4 1.252(8) . ?
C29 O3 1.271(8) . ?
C29 C30 1.497(9) . ?
C30 C31 1.401(10) . ?
C30 C35 1.408(10) . ?
C31 C32 1.373(11) . ?
C31 H31 0.9500 . ?
C32 C33 1.383(12) . ?
C32 H32 0.9500 . ?
C33 C34 1.385(11) . ?
C33 H33 0.9500 . ?
C34 C35 1.387(11) . ?
C34 H34 0.9500 . ?
C35 N6 1.378(9) . ?
C36 C41 1.360(12) . ?
C36 C37 1.407(12) . ?
C36 N6 1.449(10) . ?
C37 C38 1.374(13) . ?
C37 H37 0.9500 . ?
C38 C39 1.413(15) . ?
C38 H38 0.9500 . ?
C39 C40 1.383(15) . ?
C39 H39 0.9500 . ?
C40 C41 1.400(12) . ?
C40 Cl2 1.767(10) . ?
C41 C42 1.490(13) . ?
C42 H42A 0.9800 . ?
C42 H42B 0.9800 . ?
C42 H42C 0.9800 . ?
C43 O6 1.254(10) . ?
C43 O5 1.257(9) . ?
C43 C44 1.478(9) . ?
C44 C45 1.391(10) . ?
C44 C49 1.407(9) . ?
C45 C46 1.367(10) . ?
C45 H45 0.9500 . ?
C46 C47 1.381(10) . ?
C46 H46 0.9500 . ?
C47 C48 1.379(11) . ?
C47 H47 0.9500 . ?
C48 C49 1.406(9) . ?
C48 H48 0.9500 . ?
C49 N7 1.373(9) . ?
C50 N7 1.407(13) . ?
C50 C55 1.42(2) . ?
C50 C51 1.429(15) . ?
C51 C52 1.450(11) . ?
C51 H51 0.9500 . ?
C52 C53 1.362(14) . ?
C52 H52 0.9500 . ?
C53 C54 1.376(14) . ?
C53 H53 0.9500 . ?
C54 C55 1.412(13) . ?
C54 Cl3 1.609(15) . ?
C55 C56 1.41(2) . ?
C56 H56A 0.9800 . ?
C56 H56B 0.9800 . ?
C56 H56C 0.9800 . ?
C57 Cl4 1.50(3) . ?
C57 Cl5 1.53(3) . ?
C57 Cl6 1.63(3) . ?
C57 H57 1.0000 . ?
N1 Tb1 2.660(6) . ?
N2 Tb1 2.550(6) . ?
N5 H5 0.8800 . ?
N6 H6A 0.8800 . ?
N7 H7A 0.8800 . ?
O1 Tb1 2.392(4) . ?
O2 Tb1 2.428(5) . ?
O3 Tb1 2.293(5) . ?
O4 Tb1 2.350(5) 2_666 ?
O5 Tb1 2.294(5) . ?
O6 Tb1 2.319(5) 2_666 ?
Tb1 O6 2.319(5) 2_666 ?
Tb1 O4 2.350(5) 2_666 ?
